data_7124417
loop_
_publ_author_name
'Rajn\'ak, Cyril'
'Titis, Jan'
'Moncol, Jan'
'Renz, Franz'
'Boca, Roman'

_publ_section_title
;
 Slow Magnetic Relaxation in a High-spin Pentacoordinate Fe(III) Complex
;
_journal_name_full 'Chemical Communications'
_journal_paper_doi 10.1039/C9CC06610A
_journal_year 2019
_chemical_formula_moiety 'C28 H28 Cl Fe N2 O6'
_chemical_formula_sum 'C28 H28 Cl Fe N2 O6'
_chemical_formula_weight 579.82
_space_group_crystal_system monoclinic
_space_group_IT_number 15
_space_group_name_Hall '-C 2yc'
_space_group_name_H-M_alt 'C 1 2/c 1'
_symmetry_space_group_name_Hall '-C 2yc'
_symmetry_space_group_name_H-M 'C 1 2/c 1'
_atom_sites_solution_hydrogens geom
_atom_sites_solution_primary iterative
_audit_creation_date 2019-07-13
_audit_creation_method
;
Olex2 1.2
(compiled 2017.08.10 svn.r3458 for OlexSys, GUI svn.r5506)
;
_audit_update_record
;
2019-07-13 deposited with the CCDC.    2019-10-23 downloaded from the CCDC.
;
_cell_angle_alpha 90
_cell_angle_beta 109.324(3)
_cell_angle_gamma 90
_cell_formula_units_Z 4
_cell_length_a 16.0599(7)
_cell_length_b 10.4661(3)
_cell_length_c 16.9384(8)
_cell_measurement_reflns_used 13316
_cell_measurement_temperature 100
_cell_measurement_theta_max 71.92
_cell_measurement_theta_min 5.14
_cell_volume 2686.7(2)
_computing_cell_refinement
;
X-Area Recipe 1.33.0.0 (STOE, 2015)
;
_computing_data_collection
;
X-Area Pilatus3_SV 1.31.150.0 (STOE, 2018)
;
_computing_data_reduction
;
X-Area Integrate 1.73.1.0 (STOE, 2018)
X-Area LANA 1.73.2.0 (STOE, 2018)
;
_computing_molecular_graphics 'Olex2 (Dolomanov et al., 2009)'
_computing_publication_material
;
STOE & Cie GmbH, X-Area, software package for collecting single-crystal or
multi-domain crystal data on STOE area-detector diffractometers, for image 
processing, for the correction and scaling of reflection intensities and 
for outlier rejection, version 1.84, Darmstadt 2018
;
_computing_structure_refinement 'ShelXL (Sheldrick, 2015)'
_computing_structure_solution
;
Superflip (Palatinus & Chapuis, 2007;Palatinus & van der Lee, 2008;
Palatinus et al., 2012)
;
_diffrn_ambient_temperature 100
_diffrn_detector 'Pilatus3R 300K'
_diffrn_detector_area_resol_mean 5.81
_diffrn_detector_type 'DECTRIS PILATUS3R 300K'
_diffrn_measured_fraction_theta_full 0.999
_diffrn_measured_fraction_theta_max 0.986
_diffrn_measurement_device 'Eulerian 4-circle diffractometer'
_diffrn_measurement_device_type 'Stoe Stadivari with Xenocs Genix3D Cu HF'
_diffrn_measurement_method '\w scans'
_diffrn_radiation_collimation '0.6 mm diameter'
_diffrn_radiation_monochromator 'Graded multilayer mirror'
_diffrn_radiation_polarisn_norm 270
_diffrn_radiation_type CuK\a
_diffrn_radiation_wavelength 1.54186
_diffrn_reflns_av_R_equivalents 0.0261
_diffrn_reflns_av_unetI/netI 0.0185
_diffrn_reflns_Laue_measured_fraction_full 0.999
_diffrn_reflns_Laue_measured_fraction_max 0.986
_diffrn_reflns_limit_h_max 16
_diffrn_reflns_limit_h_min -19
_diffrn_reflns_limit_k_max 12
_diffrn_reflns_limit_k_min -8
_diffrn_reflns_limit_l_max 20
_diffrn_reflns_limit_l_min -20
_diffrn_reflns_number 13540
_diffrn_reflns_point_group_measured_fraction_full 0.999
_diffrn_reflns_point_group_measured_fraction_max 0.986
_diffrn_reflns_theta_full 67.686
_diffrn_reflns_theta_max 71.605
_diffrn_reflns_theta_min 5.136
_diffrn_source 'Genix3D Cu HF'
_diffrn_source_current 0.600
_diffrn_source_power 0.030
_diffrn_source_voltage 50
_exptl_absorpt_coefficient_mu 5.798
_exptl_absorpt_correction_T_max 0.142
_exptl_absorpt_correction_T_min 0.035
_exptl_absorpt_correction_type multi-scan
_exptl_absorpt_process_details
;
STOE LANA, J. Koziskova, F. Hahn, J. Richter, J. Kozisek, 
Acta Chimica Slovaca, vol. 9, no. 2, 2016, pp. 136 - 140.
;
_exptl_crystal_colour 'dark brown'
_exptl_crystal_colour_modifier dark
_exptl_crystal_colour_primary brown
_exptl_crystal_density_diffrn 1.433
_exptl_crystal_description prism
_exptl_crystal_F_000 1204
_exptl_crystal_size_max 0.22
_exptl_crystal_size_mid 0.12
_exptl_crystal_size_min 0.06
_refine_diff_density_max 0.279
_refine_diff_density_min -0.356
_refine_diff_density_rms 0.051
_refine_ls_extinction_method none
_refine_ls_goodness_of_fit_ref 1.062
_refine_ls_hydrogen_treatment constr
_refine_ls_matrix_type full
_refine_ls_number_parameters 174
_refine_ls_number_reflns 2584
_refine_ls_number_restraints 0
_refine_ls_restrained_S_all 1.062
_refine_ls_R_factor_all 0.0368
_refine_ls_R_factor_gt 0.0308
_refine_ls_shift/su_max 0.000
_refine_ls_shift/su_mean 0.000
_refine_ls_structure_factor_coef Fsqd
_refine_ls_weighting_details 'w=1/[\s^2^(Fo^2^)+(0.0325P)^2^+4.1217P] where P=(Fo^2^+2Fc^2^)/3'
_refine_ls_weighting_scheme calc
_refine_ls_wR_factor_gt 0.0710
_refine_ls_wR_factor_ref 0.0744
_reflns_Friedel_coverage 0.000
_reflns_number_gt 2337
_reflns_number_total 2584
_reflns_threshold_expression 'I > 2\s(I)'
_cod_data_source_file c9cc06610a2.cif
_cod_data_source_block tlcr12
_cod_original_cell_volume 2686.68(19)
_cod_database_code 7124417
_shelx_shelxl_version_number 2018/3
_shelx_space_group_comment
;
The symmetry employed for this shelxl refinement is uniquely defined
by the following loop, which should always be used as a source of
symmetry information in preference to the above space-group names.
They are only intended as comments.
;
_shelx_estimated_absorpt_t_max 0.722
_shelx_estimated_absorpt_t_min 0.362
_olex2_refinement_description
;
1. Fixed Uiso
 At 1.2 times of:
  All C(H) groups, All C(H,H) groups
 At 1.5 times of:
  All C(H,H,H) groups
2.a Secondary CH2 refined with riding coordinates:
 C8(H8A,H8B), C13(H13A,H13B)
2.b Aromatic/amide H refined with riding coordinates:
 C3(H3), C4(H4), C5(H5), C7(H7), C10(H10), C11(H11), C12(H12)
2.c Idealised Me refined as rotating group:
 C14(H14A,H14B,H14C)
;
_olex2_submission_special_instructions 'No special instructions were received'

loop_
_space_group_symop_operation_xyz
'x, y, z'
'-x, y, -z+1/2'
'x+1/2, y+1/2, z'
'-x+1/2, y+1/2, -z+1/2'
'-x, -y, -z'
'x, -y, z-1/2'
'-x+1/2, -y+1/2, -z'
'x+1/2, -y+1/2, z-1/2'

loop_
_atom_site_label
_atom_site_type_symbol
_atom_site_fract_x
_atom_site_fract_y
_atom_site_fract_z
_atom_site_U_iso_or_equiv
_atom_site_adp_type
_atom_site_occupancy
_atom_site_site_symmetry_order
_atom_site_calc_flag
_atom_site_refinement_flags_posn
_atom_site_refinement_flags_adp
_atom_site_refinement_flags_occupancy
Fe1 Fe 0.500000 0.70303(4) 0.750000 0.01381(11) Uani 1 2 d S T P
Cl1 Cl 0.500000 0.91648(6) 0.750000 0.02749(17) Uani 1 2 d S T P
O1 O 0.42692(8) 0.62721(13) 0.65066(8) 0.0184(3) Uani 1 1 d . . .
O2 O 0.77264(9) 0.84063(13) 0.69615(8) 0.0219(3) Uani 1 1 d . . .
O3 O 0.27989(8) 0.58544(13) 0.53069(8) 0.0192(3) Uani 1 1 d . . .
N1 N 0.60354(10) 0.68623(15) 0.69991(9) 0.0162(3) Uani 1 1 d . . .
C1 C 0.42999(12) 0.63588(17) 0.57358(11) 0.0162(4) Uani 1 1 d . . .
C2 C 0.35136(12) 0.61171(17) 0.50633(11) 0.0169(4) Uani 1 1 d . . .
C3 C 0.35159(12) 0.61510(18) 0.42483(11) 0.0197(4) Uani 1 1 d . . .
H3 H 0.298863 0.597253 0.380034 0.024 Uiso 1 1 calc R . .
C4 C 0.42910(13) 0.64470(19) 0.40781(11) 0.0210(4) Uani 1 1 d . . .
H4 H 0.428443 0.648670 0.351578 0.025 Uiso 1 1 calc R . .
C5 C 0.50570(13) 0.66787(18) 0.47219(11) 0.0194(4) Uani 1 1 d . . .
H5 H 0.558163 0.686816 0.460264 0.023 Uiso 1 1 calc R . .
C6 C 0.50766(12) 0.66394(17) 0.55596(11) 0.0170(4) Uani 1 1 d . . .
C7 C 0.59183(12) 0.68111(17) 0.62148(11) 0.0166(4) Uani 1 1 d . . .
H7 H 0.642561 0.689247 0.604847 0.020 Uiso 1 1 calc R . .
C8 C 0.69349(12) 0.7009(2) 0.76167(11) 0.0214(4) Uani 1 1 d . . .
H8A H 0.692698 0.774205 0.798343 0.026 Uiso 1 1 calc R . .
H8B H 0.706999 0.623520 0.797280 0.026 Uiso 1 1 calc R . .
C9 C 0.76651(12) 0.72092(18) 0.72760(11) 0.0177(4) Uani 1 1 d . . .
C10 C 0.83212(12) 0.64579(19) 0.72201(11) 0.0201(4) Uani 1 1 d . . .
H10 H 0.842591 0.559288 0.739483 0.024 Uiso 1 1 calc R . .
C11 C 0.88321(13) 0.7216(2) 0.68453(12) 0.0220(4) Uani 1 1 d . . .
H11 H 0.934122 0.695124 0.672183 0.026 Uiso 1 1 calc R . .
C12 C 0.84531(13) 0.8370(2) 0.67028(12) 0.0233(4) Uani 1 1 d . . .
H12 H 0.865722 0.906738 0.645750 0.028 Uiso 1 1 calc R . .
C13 C 0.19787(12) 0.5569(2) 0.46595(12) 0.0229(4) Uani 1 1 d . . .
H13A H 0.205213 0.482997 0.432413 0.027 Uiso 1 1 calc R . .
H13B H 0.178075 0.631282 0.428234 0.027 Uiso 1 1 calc R . .
C14 C 0.13103(13) 0.5264(2) 0.50841(13) 0.0271(4) Uani 1 1 d . . .
H14A H 0.074170 0.506225 0.466012 0.041 Uiso 1 1 calc GR . .
H14B H 0.124158 0.600446 0.541165 0.041 Uiso 1 1 calc GR . .
H14C H 0.151405 0.452868 0.545599 0.041 Uiso 1 1 calc GR . .

loop_
_atom_site_aniso_label
_atom_site_aniso_U_11
_atom_site_aniso_U_22
_atom_site_aniso_U_33
_atom_site_aniso_U_23
_atom_site_aniso_U_13
_atom_site_aniso_U_12
Fe1 0.0127(2) 0.0173(2) 0.01160(19) 0.000 0.00429(14) 0.000
Cl1 0.0242(3) 0.0177(3) 0.0429(4) 0.000 0.0144(3) 0.000
O1 0.0171(6) 0.0251(7) 0.0132(6) -0.0008(5) 0.0055(5) -0.0035(5)
O2 0.0190(7) 0.0215(7) 0.0264(7) 0.0023(6) 0.0092(6) 0.0004(5)
O3 0.0138(6) 0.0273(7) 0.0151(6) -0.0015(5) 0.0026(5) -0.0025(5)
N1 0.0134(7) 0.0189(7) 0.0163(7) -0.0004(6) 0.0048(6) -0.0009(6)
C1 0.0185(9) 0.0159(9) 0.0137(9) 0.0010(7) 0.0048(7) 0.0017(7)
C2 0.0161(9) 0.0163(9) 0.0184(9) 0.0009(7) 0.0059(7) 0.0014(7)
C3 0.0197(9) 0.0212(9) 0.0148(9) -0.0005(7) 0.0012(7) 0.0042(8)
C4 0.0265(10) 0.0239(10) 0.0139(9) 0.0020(7) 0.0085(8) 0.0048(8)
C5 0.0200(9) 0.0224(10) 0.0178(9) 0.0022(7) 0.0089(7) 0.0032(8)
C6 0.0184(9) 0.0161(9) 0.0165(9) -0.0007(7) 0.0058(7) 0.0012(7)
C7 0.0166(9) 0.0169(9) 0.0182(9) 0.0005(7) 0.0082(7) -0.0001(7)
C8 0.0141(9) 0.0346(11) 0.0147(9) -0.0020(8) 0.0040(7) -0.0032(8)
C9 0.0162(9) 0.0209(9) 0.0146(8) -0.0007(7) 0.0031(7) -0.0027(7)
C10 0.0175(9) 0.0227(10) 0.0183(9) -0.0003(7) 0.0035(7) -0.0002(8)
C11 0.0167(9) 0.0327(11) 0.0179(9) -0.0023(8) 0.0075(7) -0.0020(8)
C12 0.0206(10) 0.0284(11) 0.0230(10) 0.0010(8) 0.0101(8) -0.0059(8)
C13 0.0154(9) 0.0288(10) 0.0204(9) -0.0046(8) 0.0007(7) -0.0006(8)
C14 0.0189(10) 0.0311(11) 0.0290(11) -0.0008(9) 0.0049(8) -0.0037(8)

loop_
_atom_type_symbol
_atom_type_description
_atom_type_scat_dispersion_real
_atom_type_scat_dispersion_imag
_atom_type_scat_source
C C 0.0181 0.0091 'International Tables Vol C Tables 4.2.6.8 and 6.1.1.4'
H H 0.0000 0.0000 'International Tables Vol C Tables 4.2.6.8 and 6.1.1.4'
Cl Cl 0.3639 0.7018 'International Tables Vol C Tables 4.2.6.8 and 6.1.1.4'
Fe Fe -1.1336 3.1974 'International Tables Vol C Tables 4.2.6.8 and 6.1.1.4'
N N 0.0311 0.0180 'International Tables Vol C Tables 4.2.6.8 and 6.1.1.4'
O O 0.0492 0.0322 'International Tables Vol C Tables 4.2.6.8 and 6.1.1.4'

loop_
_geom_angle_atom_site_label_1
_geom_angle_atom_site_label_2
_geom_angle_atom_site_label_3
_geom_angle
_geom_angle_site_symmetry_1
_geom_angle_site_symmetry_3
O1 Fe1 Cl1 114.98(4) 2_656 .
O1 Fe1 Cl1 114.98(4) . .
O1 Fe1 O1 130.04(9) . 2_656
O1 Fe1 N1 89.03(6) . 2_656
O1 Fe1 N1 86.93(6) . .
O1 Fe1 N1 86.94(6) 2_656 2_656
O1 Fe1 N1 89.03(6) 2_656 .
N1 Fe1 Cl1 94.78(4) 2_656 .
N1 Fe1 Cl1 94.78(4) . .
N1 Fe1 N1 170.43(9) 2_656 .
C1 O1 Fe1 129.57(12) . .
C12 O2 C9 105.96(15) . .
C2 O3 C13 117.33(14) . .
C7 N1 Fe1 123.81(13) . .
C7 N1 C8 120.67(15) . .
C8 N1 Fe1 114.88(11) . .
O1 C1 C2 117.79(16) . .
O1 C1 C6 123.23(16) . .
C6 C1 C2 118.96(16) . .
O3 C2 C1 114.00(15) . .
O3 C2 C3 125.83(17) . .
C3 C2 C1 120.17(17) . .
C2 C3 H3 119.8 . .
C2 C3 C4 120.46(17) . .
C4 C3 H3 119.8 . .
C3 C4 H4 120.0 . .
C5 C4 C3 120.03(17) . .
C5 C4 H4 120.0 . .
C4 C5 H5 119.6 . .
C4 C5 C6 120.77(18) . .
C6 C5 H5 119.6 . .
C1 C6 C5 119.60(17) . .
C1 C6 C7 122.12(16) . .
C5 C6 C7 118.16(17) . .
N1 C7 C6 125.44(17) . .
N1 C7 H7 117.3 . .
C6 C7 H7 117.3 . .
N1 C8 H8A 108.1 . .
N1 C8 H8B 108.1 . .
H8A C8 H8B 107.3 . .
C9 C8 N1 116.79(15) . .
C9 C8 H8A 108.1 . .
C9 C8 H8B 108.1 . .
O2 C9 C8 116.47(16) . .
C10 C9 O2 110.31(16) . .
C10 C9 C8 133.19(18) . .
C9 C10 H10 126.7 . .
C9 C10 C11 106.54(17) . .
C11 C10 H10 126.7 . .
C10 C11 H11 126.7 . .
C12 C11 C10 106.69(17) . .
C12 C11 H11 126.7 . .
O2 C12 H12 124.7 . .
C11 C12 O2 110.50(17) . .
C11 C12 H12 124.7 . .
O3 C13 H13A 110.3 . .
O3 C13 H13B 110.3 . .
O3 C13 C14 107.25(15) . .
H13A C13 H13B 108.5 . .
C14 C13 H13A 110.3 . .
C14 C13 H13B 110.3 . .
C13 C14 H14A 109.5 . .
C13 C14 H14B 109.5 . .
C13 C14 H14C 109.5 . .
H14A C14 H14B 109.5 . .
H14A C14 H14C 109.5 . .
H14B C14 H14C 109.5 . .

loop_
_geom_bond_atom_site_label_1
_geom_bond_atom_site_label_2
_geom_bond_distance
_geom_bond_site_symmetry_2
Fe1 Cl1 2.2339(8) .
Fe1 O1 1.8793(12) 2_656
Fe1 O1 1.8792(12) .
Fe1 N1 2.1094(15) .
Fe1 N1 2.1093(15) 2_656
O1 C1 1.326(2) .
O2 C9 1.378(2) .
O2 C12 1.376(2) .
O3 C2 1.370(2) .
O3 C13 1.439(2) .
N1 C7 1.280(2) .
N1 C8 1.485(2) .
C1 C2 1.416(2) .
C1 C6 1.406(3) .
C2 C3 1.382(3) .
C3 H3 0.9500 .
C3 C4 1.402(3) .
C4 H4 0.9500 .
C4 C5 1.369(3) .
C5 H5 0.9500 .
C5 C6 1.410(3) .
C6 C7 1.449(3) .
C7 H7 0.9500 .
C8 H8A 0.9900 .
C8 H8B 0.9900 .
C8 C9 1.483(3) .
C9 C10 1.343(3) .
C10 H10 0.9500 .
C10 C11 1.432(3) .
C11 H11 0.9500 .
C11 C12 1.338(3) .
C12 H12 0.9500 .
C13 H13A 0.9900 .
C13 H13B 0.9900 .
C13 C14 1.511(3) .
C14 H14A 0.9800 .
C14 H14B 0.9800 .
C14 H14C 0.9800 .
